data_4060552
loop_
_publ_author_name
'Yeung, Siu Kwan'
'Chan, Kin Shing'

_publ_section_title
;
1,2-Rearrangements of \b-Nitrogen-Substituted (Porphyrinato)rhodium(III) Ethyls
;
_journal_issue 11
_journal_name_full Organometallics
_journal_page_first 2561
_journal_page_last 2563
_journal_paper_doi 10.1021/om0501475
_journal_volume 24
_journal_year 2005
_chemical_formula_sum 'C64 H54 N5 Rh'
_chemical_formula_weight 996.03
_space_group_IT_number 14
_symmetry_cell_setting monoclinic
_symmetry_space_group_name_Hall '-P 2ybc'
_symmetry_space_group_name_H-M 'P 1 21/c 1'
_atom_sites_solution_hydrogens geom
_atom_sites_solution_primary direct
_atom_sites_solution_secondary difmap
_audit_creation_method SHELXL-97
_cell_angle_alpha 90.00
_cell_angle_beta 96.20(3)
_cell_angle_gamma 90.00
_cell_formula_units_Z 4
_cell_length_a 13.838(3)
_cell_length_b 27.970(6)
_cell_length_c 15.520(3)
_cell_measurement_temperature 293(2)
_cell_volume 5972(2)
_computing_cell_refinement 'BIOTEX RIGAKU'
_computing_data_collection 'RAXIS-IIC RIGAKU'
_computing_data_reduction 'BIOTEX RIGAKU'
_computing_molecular_graphics 'SIEMENS SHELXTL'
_computing_publication_material 'SIEMENS SHELXTL'
_computing_structure_refinement 'SHELXL-97 (Sheldrick, 1997)'
_computing_structure_solution 'SHELXS-97 (Sheldrick, 1990)'
_diffrn_ambient_temperature 293(2)
_diffrn_measured_fraction_theta_full 0.782
_diffrn_measured_fraction_theta_max 0.782
_diffrn_measurement_device_type 'RAXIS-IIC RIGAKU'
_diffrn_measurement_method IP
_diffrn_radiation_monochromator graphite
_diffrn_radiation_source 'fine-focus sealed tube'
_diffrn_radiation_type MoK\a
_diffrn_radiation_wavelength 0.71073
_diffrn_reflns_av_R_equivalents 0.0553
_diffrn_reflns_av_sigmaI/netI 0.0732
_diffrn_reflns_limit_h_max 15
_diffrn_reflns_limit_h_min 0
_diffrn_reflns_limit_k_max 33
_diffrn_reflns_limit_k_min -32
_diffrn_reflns_limit_l_max 17
_diffrn_reflns_limit_l_min -18
_diffrn_reflns_number 14242
_diffrn_reflns_theta_full 25.25
_diffrn_reflns_theta_max 25.25
_diffrn_reflns_theta_min 1.51
_exptl_absorpt_coefficient_mu 0.325
_exptl_absorpt_correction_T_max 0.9378
_exptl_absorpt_correction_T_min 0.8542
_exptl_absorpt_correction_type ABSCOR
_exptl_crystal_colour red
_exptl_crystal_density_diffrn 1.108
_exptl_crystal_density_method 'not measured'
_exptl_crystal_description BLOCK
_exptl_crystal_F_000 2072
_exptl_crystal_size_max 0.50
_exptl_crystal_size_mid 0.30
_exptl_crystal_size_min 0.20
_refine_diff_density_max 0.615
_refine_diff_density_min -0.730
_refine_diff_density_rms 0.086
_refine_ls_extinction_method none
_refine_ls_goodness_of_fit_ref 1.176
_refine_ls_hydrogen_treatment mixed
_refine_ls_matrix_type full
_refine_ls_number_parameters 631
_refine_ls_number_reflns 8474
_refine_ls_number_restraints 0
_refine_ls_restrained_S_all 1.176
_refine_ls_R_factor_all 0.1063
_refine_ls_R_factor_gt 0.0827
_refine_ls_shift/su_max 0.003
_refine_ls_shift/su_mean 0.000
_refine_ls_structure_factor_coef Fsqd
_refine_ls_weighting_details 'calc w=1/[\s^2^(Fo^2^)+(0.1135P)^2^+3.5326P] where P=(Fo^2^+2Fc^2^)/3'
_refine_ls_weighting_scheme calc
_refine_ls_wR_factor_gt 0.2190
_refine_ls_wR_factor_ref 0.2377
_reflns_number_gt 6938
_reflns_number_total 8474
_reflns_threshold_expression >2sigma(I)
_cod_depositor_comments
;
The following automatic conversions were performed:
'_symmetry_cell_setting' value 'MONOCLINIC' changed to 'monoclinic'
according to '/home/saulius/struct/CIF-dictionaries/cif_core.dic'
dictionary named 'cif_core.dic' version 2.4.1 from 2010-06-29.

Automatic conversion script
Id: cif_fix_enum 1527 2010-12-29 10:47:43Z saulius 
;
_cod_original_sg_symbol_H-M 'P 21/c'
_cod_database_code 4060552

loop_
_symmetry_equiv_pos_as_xyz
'x, y, z'
'-x, y+1/2, -z+1/2'
'-x, -y, -z'
'x, -y-1/2, z-1/2'

loop_
_atom_site_label
_atom_site_type_symbol
_atom_site_fract_x
_atom_site_fract_y
_atom_site_fract_z
_atom_site_U_iso_or_equiv
_atom_site_adp_type
_atom_site_occupancy
_atom_site_symmetry_multiplicity
_atom_site_calc_flag
_atom_site_refinement_flags
_atom_site_disorder_assembly
_atom_site_disorder_group
Rh1 Rh 0.47716(4) 0.338556(19) 0.60041(3) 0.0685(2) Uani 1 1 d . . .
C1 C 0.6159(6) 0.3390(2) 0.4545(5) 0.0793(19) Uani 1 1 d . . .
C2 C 0.7136(6) 0.3531(3) 0.4395(5) 0.085(2) Uani 1 1 d . . .
H2A H 0.7410 0.3501 0.3876 0.102 Uiso 1 1 calc R . .
C3 C 0.7580(6) 0.3716(3) 0.5147(5) 0.087(2) Uani 1 1 d . . .
H3 H 0.8204 0.3843 0.5226 0.104 Uiso 1 1 calc R . .
C4 C 0.6915(5) 0.3679(3) 0.5806(5) 0.0775(18) Uani 1 1 d . . .
C5 C 0.7100(5) 0.3837(3) 0.6682(5) 0.0756(17) Uani 1 1 d . . .
C6 C 0.6437(5) 0.3805(2) 0.7313(5) 0.0763(18) Uani 1 1 d . . .
C7 C 0.6664(6) 0.3941(3) 0.8237(5) 0.093(2) Uani 1 1 d . . .
H7 H 0.7250 0.4060 0.8502 0.112 Uiso 1 1 calc R . .
C8 C 0.5838(6) 0.3858(3) 0.8619(5) 0.088(2) Uani 1 1 d . . .
H8 H 0.5760 0.3911 0.9199 0.105 Uiso 1 1 calc R . .
C9 C 0.5081(5) 0.3669(3) 0.7952(4) 0.0739(17) Uani 1 1 d . . .
C10 C 0.4128(6) 0.3541(3) 0.8104(4) 0.0772(18) Uani 1 1 d . . .
C11 C 0.3407(6) 0.3343(2) 0.7475(4) 0.0753(18) Uani 1 1 d . . .
C12 C 0.2429(5) 0.3203(3) 0.7636(5) 0.0794(19) Uani 1 1 d . . .
H12 H 0.2154 0.3239 0.8153 0.095 Uiso 1 1 calc R . .
C13 C 0.1992(6) 0.3009(3) 0.6885(5) 0.0839(19) Uani 1 1 d . . .
H13 H 0.1372 0.2876 0.6811 0.101 Uiso 1 1 calc R . .
C14 C 0.2652(5) 0.3044(3) 0.6223(4) 0.0754(17) Uani 1 1 d . . .
C15 C 0.2469(5) 0.2902(2) 0.5345(5) 0.0792(18) Uani 1 1 d . . .
C16 C 0.3129(5) 0.2943(2) 0.4708(4) 0.0762(18) Uani 1 1 d . . .
C17 C 0.2913(6) 0.2823(3) 0.3795(5) 0.085(2) Uani 1 1 d . . .
H17 H 0.2316 0.2721 0.3526 0.102 Uiso 1 1 calc R . .
C18 C 0.3735(6) 0.2887(3) 0.3406(5) 0.085(2) Uani 1 1 d . . .
H18 H 0.3813 0.2827 0.2829 0.102 Uiso 1 1 calc R . .
C19 C 0.4469(5) 0.3068(3) 0.4064(4) 0.0780(18) Uani 1 1 d . . .
C20 C 0.5431(6) 0.3185(3) 0.3914(4) 0.0772(19) Uani 1 1 d . . .
C21 C 0.4377(5) 0.4068(2) 0.5600(5) 0.0798(19) Uani 1 1 d . . .
H21A H 0.4922 0.4279 0.5759 0.096 Uiso 1 1 calc R . .
H21B H 0.4259 0.4067 0.4972 0.096 Uiso 1 1 calc R . .
C22 C 0.3471(6) 0.4278(3) 0.5965(5) 0.088(2) Uani 1 1 d . . .
H22A H 0.2922 0.4071 0.5793 0.105 Uiso 1 1 calc R . .
H22B H 0.3582 0.4271 0.6593 0.105 Uiso 1 1 calc R . .
C31 C 0.8113(5) 0.4032(3) 0.6975(5) 0.084(2) Uani 1 1 d . . .
C32 C 0.8249(7) 0.4512(3) 0.7208(6) 0.106(3) Uani 1 1 d . . .
H32A H 0.7710 0.4710 0.7211 0.128 Uiso 1 1 calc R . .
C33 C 0.9192(9) 0.4704(4) 0.7440(7) 0.135(4) Uani 1 1 d . . .
H33A H 0.9265 0.5025 0.7593 0.162 Uiso 1 1 calc R . .
C34 C 1.0020(8) 0.4407(6) 0.7436(8) 0.140(4) Uani 1 1 d . . .
C35 C 0.9867(8) 0.3941(6) 0.7219(8) 0.141(4) Uani 1 1 d . . .
H35A H 1.0406 0.3741 0.7234 0.169 Uiso 1 1 calc R . .
C36 C 0.8942(7) 0.3742(4) 0.6970(6) 0.108(3) Uani 1 1 d . . .
H36A H 0.8882 0.3422 0.6805 0.129 Uiso 1 1 calc R . .
C37 C 1.1054(9) 0.4632(6) 0.7680(10) 0.214(8) Uani 1 1 d . . .
H37A H 1.1541 0.4389 0.7655 0.321 Uiso 1 1 calc R . .
H37B H 1.1094 0.4761 0.8256 0.321 Uiso 1 1 calc R . .
H37C H 1.1160 0.4882 0.7278 0.321 Uiso 1 1 calc R . .
C41 C 0.5744(5) 0.3093(3) 0.3016(4) 0.0792(19) Uani 1 1 d . . .
C42 C 0.5776(7) 0.3454(3) 0.2404(5) 0.093(2) Uani 1 1 d . . .
H42A H 0.5580 0.3762 0.2532 0.111 Uiso 1 1 calc R . .
C43 C 0.6098(8) 0.3360(3) 0.1599(6) 0.111(3) Uani 1 1 d . . .
H43A H 0.6108 0.3609 0.1202 0.133 Uiso 1 1 calc R . .
C44 C 0.6408(7) 0.2904(3) 0.1369(5) 0.099(2) Uani 1 1 d . . .
C45 C 0.6369(6) 0.2542(3) 0.1975(5) 0.100(3) Uani 1 1 d . . .
H45A H 0.6570 0.2236 0.1841 0.120 Uiso 1 1 calc R . .
C46 C 0.6036(6) 0.2624(3) 0.2785(5) 0.094(2) Uani 1 1 d . . .
H46A H 0.6005 0.2373 0.3173 0.112 Uiso 1 1 calc R . .
C47 C 0.6771(9) 0.2807(4) 0.0468(6) 0.143(4) Uani 1 1 d . . .
H47A H 0.6947 0.2476 0.0429 0.214 Uiso 1 1 calc R . .
H47B H 0.7327 0.3004 0.0403 0.214 Uiso 1 1 calc R . .
H47C H 0.6262 0.2881 0.0017 0.214 Uiso 1 1 calc R . .
C51 C 0.1453(6) 0.2689(3) 0.5037(5) 0.084(2) Uani 1 1 d . . .
C52 C 0.0617(7) 0.2974(4) 0.4984(6) 0.112(3) Uani 1 1 d . . .
H52A H 0.0659 0.3289 0.5175 0.135 Uiso 1 1 calc R . .
C53 C -0.0296(7) 0.2782(5) 0.4638(7) 0.134(4) Uani 1 1 d . . .
H53A H -0.0844 0.2976 0.4617 0.161 Uiso 1 1 calc R . .
C54 C -0.0397(7) 0.2321(5) 0.4332(6) 0.127(4) Uani 1 1 d . . .
C55 C 0.0436(8) 0.2037(4) 0.4414(7) 0.128(4) Uani 1 1 d . . .
H55A H 0.0390 0.1720 0.4232 0.153 Uiso 1 1 calc R . .
C56 C 0.1356(7) 0.2218(3) 0.4768(6) 0.104(3) Uani 1 1 d . . .
H56A H 0.1897 0.2018 0.4819 0.124 Uiso 1 1 calc R . .
C57 C -0.1394(8) 0.2118(6) 0.3919(9) 0.200(8) Uani 1 1 d . . .
H57A H -0.1883 0.2362 0.3919 0.300 Uiso 1 1 calc R . .
H57B H -0.1574 0.1849 0.4249 0.300 Uiso 1 1 calc R . .
H57C H -0.1337 0.2020 0.3334 0.300 Uiso 1 1 calc R . .
C61 C 0.3826(6) 0.3623(3) 0.9029(5) 0.0818(19) Uani 1 1 d . . .
C62 C 0.3327(7) 0.4032(3) 0.9208(6) 0.113(3) Uani 1 1 d . . .
H62A H 0.3187 0.4261 0.8778 0.135 Uiso 1 1 calc R . .
C63 C 0.3025(8) 0.4107(4) 1.0044(7) 0.125(3) Uani 1 1 d . . .
H63A H 0.2683 0.4383 1.0154 0.149 Uiso 1 1 calc R . .
C64 C 0.3234(8) 0.3773(5) 1.0695(6) 0.118(3) Uani 1 1 d . . .
C65 C 0.3739(9) 0.3360(4) 1.0522(6) 0.121(3) Uani 1 1 d . . .
H65A H 0.3872 0.3129 1.0948 0.145 Uiso 1 1 calc R . .
C66 C 0.4042(7) 0.3299(3) 0.9705(6) 0.098(2) Uani 1 1 d . . .
H66A H 0.4405 0.3029 0.9605 0.118 Uiso 1 1 calc R . .
C67 C 0.2890(10) 0.3858(5) 1.1608(7) 0.175(6) Uani 1 1 d . . .
H67A H 0.2549 0.4157 1.1610 0.263 Uiso 1 1 calc R . .
H67B H 0.3445 0.3866 1.2036 0.263 Uiso 1 1 calc R . .
H67C H 0.2466 0.3603 1.1739 0.263 Uiso 1 1 calc R . .
C71 C 0.4091(8) 0.5176(3) 0.6999(7) 0.112(3) Uani 1 1 d . . .
C72 C 0.4995(10) 0.5096(4) 0.7499(11) 0.155(5) Uani 1 1 d . . .
H72A H 0.5536 0.5006 0.7231 0.186 Uiso 1 1 calc R . .
C73 C 0.5072(17) 0.5155(6) 0.8408(13) 0.208(9) Uani 1 1 d . . .
H73A H 0.5666 0.5098 0.8733 0.250 Uiso 1 1 calc R . .
C74 C 0.428(2) 0.5295(6) 0.8827(13) 0.205(11) Uani 1 1 d . . .
H74A H 0.4345 0.5348 0.9422 0.246 Uiso 1 1 calc R . .
C75 C 0.3420(16) 0.5350(5) 0.8355(11) 0.180(7) Uani 1 1 d . . .
H75A H 0.2880 0.5423 0.8640 0.216 Uiso 1 1 calc R . .
C76 C 0.3292(9) 0.5304(4) 0.7437(8) 0.131(4) Uani 1 1 d . . .
H76 H 0.2686 0.5357 0.7131 0.157 Uiso 1 1 calc R . .
C77 C 0.3932(7) 0.5133(3) 0.6001(6) 0.109(3) Uani 1 1 d . . .
H77A H 0.3734 0.5442 0.5758 0.131 Uiso 1 1 calc R . .
H77B H 0.4544 0.5049 0.5789 0.131 Uiso 1 1 calc R . .
C81 C 0.1985(8) 0.4526(4) 0.4434(6) 0.109(3) Uani 1 1 d . . .
C82 C 0.1137(10) 0.4589(5) 0.4809(8) 0.145(4) Uani 1 1 d . . .
H82A H 0.1140 0.4793 0.5282 0.174 Uiso 1 1 calc R . .
C83 C 0.0260(11) 0.4354(6) 0.4503(13) 0.174(6) Uani 1 1 d . . .
H83A H -0.0301 0.4400 0.4772 0.209 Uiso 1 1 calc R . .
C84 C 0.0259(14) 0.4047(7) 0.3772(14) 0.191(7) Uani 1 1 d . . .
H84A H -0.0311 0.3902 0.3527 0.229 Uiso 1 1 calc R . .
C85 C 0.1136(15) 0.3970(6) 0.3438(9) 0.173(6) Uani 1 1 d . . .
H85A H 0.1159 0.3756 0.2983 0.208 Uiso 1 1 calc R . .
C86 C 0.1978(10) 0.4204(4) 0.3764(7) 0.133(4) Uani 1 1 d . . .
H86A H 0.2553 0.4143 0.3523 0.160 Uiso 1 1 calc R . .
C87 C 0.2904(7) 0.4813(3) 0.4744(6) 0.111(3) Uani 1 1 d . . .
H87A H 0.3435 0.4701 0.4437 0.133 Uiso 1 1 calc R . .
H87B H 0.2791 0.5147 0.4595 0.133 Uiso 1 1 calc R . .
N1 N 0.6027(4) 0.34826(19) 0.5433(4) 0.0755(15) Uani 1 1 d . . .
N2 N 0.5465(4) 0.3639(2) 0.7153(3) 0.0761(15) Uani 1 1 d . . .
N3 N 0.3545(4) 0.32396(19) 0.6605(4) 0.0739(15) Uani 1 1 d . . .
N4 N 0.4094(4) 0.3098(2) 0.4867(3) 0.0732(14) Uani 1 1 d . . .
N5 N 0.3199(5) 0.4776(2) 0.5692(5) 0.099(2) Uani 1 1 d . . .

loop_
_atom_site_aniso_label
_atom_site_aniso_U_11
_atom_site_aniso_U_22
_atom_site_aniso_U_33
_atom_site_aniso_U_23
_atom_site_aniso_U_13
_atom_site_aniso_U_12
Rh1 0.0774(4) 0.0646(3) 0.0647(3) -0.0010(2) 0.0124(2) -0.0021(3)
C1 0.094(6) 0.070(4) 0.076(4) -0.002(3) 0.019(4) 0.004(4)
C2 0.084(5) 0.091(5) 0.084(5) 0.002(4) 0.027(4) -0.006(4)
C3 0.088(5) 0.088(5) 0.088(5) -0.002(4) 0.022(4) -0.008(4)
C4 0.077(5) 0.077(5) 0.079(5) -0.004(3) 0.011(3) -0.002(3)
C5 0.071(5) 0.079(5) 0.077(4) 0.002(3) 0.010(3) 0.000(3)
C6 0.077(5) 0.075(4) 0.076(4) -0.001(3) 0.005(3) -0.006(3)
C7 0.093(6) 0.106(6) 0.079(5) -0.006(4) 0.005(4) -0.012(4)
C8 0.094(6) 0.102(6) 0.066(4) -0.009(4) 0.008(4) -0.010(4)
C9 0.077(5) 0.080(5) 0.064(4) -0.002(3) 0.009(3) -0.007(3)
C10 0.090(5) 0.078(4) 0.065(4) 0.001(3) 0.013(3) -0.003(3)
C11 0.091(5) 0.074(4) 0.062(4) 0.001(3) 0.016(3) 0.000(3)
C12 0.078(5) 0.098(5) 0.064(4) 0.006(4) 0.018(3) -0.006(4)
C13 0.079(5) 0.092(5) 0.082(5) 0.001(4) 0.014(4) -0.010(4)
C14 0.078(5) 0.077(4) 0.072(4) -0.002(3) 0.013(3) -0.007(3)
C15 0.083(5) 0.069(4) 0.085(5) -0.004(3) 0.005(4) -0.005(3)
C16 0.086(5) 0.077(4) 0.068(4) -0.002(3) 0.017(3) -0.007(3)
C17 0.097(6) 0.086(5) 0.073(5) -0.008(4) 0.012(4) -0.011(4)
C18 0.100(6) 0.093(5) 0.065(4) -0.012(4) 0.018(4) -0.018(4)
C19 0.086(5) 0.079(5) 0.071(4) -0.003(3) 0.020(4) -0.006(4)
C20 0.097(6) 0.069(4) 0.068(4) -0.004(3) 0.020(4) 0.004(4)
C21 0.099(5) 0.069(4) 0.072(4) 0.004(3) 0.017(4) -0.001(4)
C22 0.099(6) 0.073(5) 0.093(5) 0.007(4) 0.020(4) 0.002(4)
C31 0.076(5) 0.097(6) 0.078(5) 0.008(4) 0.006(3) -0.005(4)
C32 0.097(6) 0.105(7) 0.114(7) -0.001(5) -0.005(5) -0.014(5)
C33 0.121(9) 0.127(9) 0.150(9) 0.013(7) -0.019(7) -0.040(7)
C34 0.089(8) 0.184(13) 0.139(9) 0.024(9) -0.018(6) -0.026(8)
C35 0.090(8) 0.184(13) 0.147(10) 0.005(9) 0.008(6) 0.014(8)
C36 0.084(6) 0.127(8) 0.110(7) 0.008(5) -0.001(5) 0.005(5)
C37 0.111(11) 0.30(2) 0.226(16) 0.036(14) -0.019(9) -0.082(11)
C41 0.093(5) 0.081(5) 0.067(4) -0.010(3) 0.020(3) -0.008(4)
C42 0.146(8) 0.079(5) 0.056(4) -0.006(3) 0.023(4) 0.001(4)
C43 0.175(10) 0.086(6) 0.078(5) 0.005(4) 0.042(6) -0.010(5)
C44 0.133(7) 0.087(6) 0.082(5) -0.008(4) 0.035(5) -0.021(5)
C45 0.133(7) 0.076(5) 0.098(6) -0.017(4) 0.044(5) 0.004(5)
C46 0.128(7) 0.072(5) 0.085(5) -0.003(4) 0.033(4) -0.007(4)
C47 0.213(12) 0.126(8) 0.102(7) -0.026(6) 0.072(7) -0.012(8)
C51 0.084(5) 0.096(5) 0.075(5) -0.018(4) 0.015(4) -0.005(4)
C52 0.111(8) 0.116(7) 0.109(7) -0.025(5) 0.004(5) -0.003(6)
C53 0.090(7) 0.184(12) 0.127(8) -0.045(8) 0.011(5) 0.007(7)
C54 0.083(7) 0.194(12) 0.107(7) -0.052(7) 0.026(5) -0.021(7)
C55 0.120(9) 0.140(9) 0.126(8) -0.048(7) 0.031(6) -0.047(7)
C56 0.094(6) 0.104(6) 0.115(7) -0.024(5) 0.026(5) -0.019(5)
C57 0.085(8) 0.33(2) 0.185(12) -0.124(13) 0.027(7) -0.057(9)
C61 0.089(5) 0.086(5) 0.071(4) -0.006(4) 0.011(4) -0.012(4)
C62 0.151(9) 0.100(6) 0.091(6) -0.004(5) 0.028(5) 0.012(6)
C63 0.143(9) 0.135(9) 0.099(7) -0.031(6) 0.031(6) 0.012(7)
C64 0.124(8) 0.166(10) 0.068(5) -0.015(6) 0.021(5) -0.023(7)
C65 0.142(9) 0.146(9) 0.077(6) 0.011(6) 0.020(6) -0.014(7)
C66 0.105(7) 0.099(6) 0.092(6) 0.018(4) 0.014(5) -0.005(4)
C67 0.216(14) 0.227(15) 0.097(7) -0.017(8) 0.078(8) -0.005(11)
C71 0.131(9) 0.065(5) 0.140(9) -0.008(5) 0.020(7) -0.011(5)
C72 0.150(11) 0.103(8) 0.202(14) -0.006(8) -0.025(10) 0.010(7)
C73 0.28(2) 0.152(14) 0.163(16) -0.023(12) -0.090(16) 0.012(14)
C74 0.37(4) 0.098(10) 0.143(15) -0.007(9) 0.014(17) -0.037(15)
C75 0.27(2) 0.137(12) 0.136(13) -0.020(10) 0.050(12) -0.063(13)
C76 0.157(10) 0.097(7) 0.144(10) -0.017(6) 0.041(8) -0.034(6)
C77 0.125(7) 0.073(5) 0.135(8) -0.002(5) 0.034(6) 0.000(5)
C81 0.107(8) 0.117(7) 0.103(7) 0.015(6) 0.010(5) 0.020(6)
C82 0.135(11) 0.141(10) 0.160(11) -0.020(8) 0.025(8) 0.016(8)
C83 0.121(12) 0.151(12) 0.250(19) 0.007(13) 0.017(11) 0.013(9)
C84 0.176(17) 0.158(14) 0.23(2) 0.011(13) -0.035(14) -0.038(12)
C85 0.189(16) 0.192(15) 0.136(11) -0.018(10) 0.003(11) -0.027(13)
C86 0.143(10) 0.153(10) 0.106(8) -0.016(7) 0.022(7) -0.006(8)
C87 0.123(8) 0.101(7) 0.109(7) 0.016(5) 0.016(5) 0.021(6)
N1 0.081(4) 0.071(4) 0.076(4) -0.004(3) 0.011(3) 0.001(3)
N2 0.088(4) 0.070(4) 0.072(4) 0.002(3) 0.013(3) 0.001(3)
N3 0.087(4) 0.063(3) 0.074(4) -0.005(3) 0.015(3) -0.003(3)
N4 0.078(4) 0.071(3) 0.072(3) -0.001(3) 0.014(3) -0.008(3)
N5 0.120(6) 0.070(4) 0.108(5) 0.014(3) 0.020(4) 0.012(4)

loop_
_atom_type_symbol
_atom_type_description
_atom_type_scat_dispersion_real
_atom_type_scat_dispersion_imag
_atom_type_scat_source
C C 0.0033 0.0016 'International Tables Vol C Tables 4.2.6.8 and 6.1.1.4'
H H 0.0000 0.0000 'International Tables Vol C Tables 4.2.6.8 and 6.1.1.4'
N N 0.0061 0.0033 'International Tables Vol C Tables 4.2.6.8 and 6.1.1.4'
Rh Rh -1.1178 0.9187 'International Tables Vol C Tables 4.2.6.8 and 6.1.1.4'

loop_
_geom_angle_atom_site_label_1
_geom_angle_atom_site_label_2
_geom_angle_atom_site_label_3
_geom_angle
_geom_angle_site_symmetry_1
_geom_angle_site_symmetry_3
_geom_angle_publ_flag
N1 Rh1 N2 89.5(2) . . ?
N1 Rh1 N3 175.9(2) . . ?
N2 Rh1 N3 90.4(2) . . ?
N1 Rh1 C21 87.4(2) . . ?
N2 Rh1 C21 91.6(3) . . ?
N3 Rh1 C21 96.7(2) . . ?
N1 Rh1 N4 90.5(2) . . ?
N2 Rh1 N4 177.3(2) . . ?
N3 Rh1 N4 89.4(2) . . ?
C21 Rh1 N4 91.1(3) . . ?
N1 C1 C20 124.8(7) . . ?
N1 C1 C2 108.9(7) . . ?
C20 C1 C2 126.3(7) . . ?
C3 C2 C1 107.9(7) . . ?
C2 C3 C4 108.4(7) . . ?
N1 C4 C5 124.8(6) . . ?
N1 C4 C3 109.2(6) . . ?
C5 C4 C3 126.0(7) . . ?
C6 C5 C4 125.3(6) . . ?
C6 C5 C31 117.3(6) . . ?
C4 C5 C31 117.3(6) . . ?
C5 C6 N2 124.9(6) . . ?
C5 C6 C7 124.6(7) . . ?
N2 C6 C7 110.5(6) . . ?
C8 C7 C6 106.1(7) . . ?
C7 C8 C9 108.5(6) . . ?
N2 C9 C10 125.7(6) . . ?
N2 C9 C8 109.3(6) . . ?
C10 C9 C8 125.0(6) . . ?
C9 C10 C11 125.4(6) . . ?
C9 C10 C61 117.8(6) . . ?
C11 C10 C61 116.8(6) . . ?
N3 C11 C10 125.1(7) . . ?
N3 C11 C12 109.4(6) . . ?
C10 C11 C12 125.5(6) . . ?
C13 C12 C11 107.2(6) . . ?
C12 C13 C14 108.8(7) . . ?
C15 C14 N3 124.5(6) . . ?
C15 C14 C13 127.0(7) . . ?
N3 C14 C13 108.5(6) . . ?
C14 C15 C16 125.8(6) . . ?
C14 C15 C51 117.7(6) . . ?
C16 C15 C51 116.4(6) . . ?
N4 C16 C15 125.1(6) . . ?
N4 C16 C17 109.5(6) . . ?
C15 C16 C17 125.4(7) . . ?
C18 C17 C16 108.0(7) . . ?
C17 C18 C19 106.9(6) . . ?
N4 C19 C20 125.2(6) . . ?
N4 C19 C18 110.4(6) . . ?
C20 C19 C18 124.4(6) . . ?
C19 C20 C1 125.5(6) . . ?
C19 C20 C41 118.5(6) . . ?
C1 C20 C41 116.0(6) . . ?
C22 C21 Rh1 116.0(5) . . ?
N5 C22 C21 116.2(6) . . ?
C32 C31 C36 117.9(8) . . ?
C32 C31 C5 120.9(7) . . ?
C36 C31 C5 121.1(8) . . ?
C31 C32 C33 121.5(10) . . ?
C34 C33 C32 119.9(11) . . ?
C35 C34 C33 117.4(10) . . ?
C35 C34 C37 123.8(14) . . ?
C33 C34 C37 118.8(14) . . ?
C34 C35 C36 124.1(12) . . ?
C31 C36 C35 119.1(10) . . ?
C42 C41 C46 117.7(6) . . ?
C42 C41 C20 122.4(7) . . ?
C46 C41 C20 119.9(7) . . ?
C41 C42 C43 120.8(7) . . ?
C42 C43 C44 122.3(8) . . ?
C45 C44 C43 117.1(7) . . ?
C45 C44 C47 121.4(8) . . ?
C43 C44 C47 121.5(8) . . ?
C44 C45 C46 121.8(7) . . ?
C45 C46 C41 120.3(7) . . ?
C56 C51 C52 118.2(8) . . ?
C56 C51 C15 120.8(7) . . ?
C52 C51 C15 120.9(7) . . ?
C51 C52 C53 120.1(9) . . ?
C54 C53 C52 122.4(10) . . ?
C53 C54 C55 116.7(9) . . ?
C53 C54 C57 122.2(11) . . ?
C55 C54 C57 121.0(11) . . ?
C54 C55 C56 121.9(10) . . ?
C51 C56 C55 120.5(9) . . ?
C62 C61 C66 117.3(8) . . ?
C62 C61 C10 119.9(7) . . ?
C66 C61 C10 122.8(7) . . ?
C61 C62 C63 120.6(9) . . ?
C64 C63 C62 120.6(10) . . ?
C63 C64 C65 119.3(9) . . ?
C63 C64 C67 120.1(11) . . ?
C65 C64 C67 120.7(11) . . ?
C66 C65 C64 119.2(9) . . ?
C65 C66 C61 123.0(9) . . ?
C76 C71 C72 118.0(12) . . ?
C76 C71 C77 118.0(10) . . ?
C72 C71 C77 123.9(11) . . ?
C73 C72 C71 119.7(15) . . ?
C74 C73 C72 121.5(19) . . ?
C75 C74 C73 118(2) . . ?
C74 C75 C76 123(2) . . ?
C71 C76 C75 119.2(14) . . ?
N5 C77 C71 113.5(7) . . ?
C86 C81 C82 117.9(11) . . ?
C86 C81 C87 121.1(10) . . ?
C82 C81 C87 121.0(11) . . ?
C81 C82 C83 122.6(13) . . ?
C82 C83 C84 118.3(15) . . ?
C85 C84 C83 117.7(15) . . ?
C86 C85 C84 121.8(16) . . ?
C81 C86 C85 121.5(12) . . ?
N5 C87 C81 113.8(8) . . ?
C4 N1 C1 105.6(6) . . ?
C4 N1 Rh1 127.9(5) . . ?
C1 N1 Rh1 126.4(5) . . ?
C9 N2 C6 105.6(6) . . ?
C9 N2 Rh1 126.9(5) . . ?
C6 N2 Rh1 127.5(4) . . ?
C11 N3 C14 106.0(6) . . ?
C11 N3 Rh1 126.4(5) . . ?
C14 N3 Rh1 127.5(4) . . ?
C16 N4 C19 105.2(5) . . ?
C16 N4 Rh1 127.3(4) . . ?
C19 N4 Rh1 127.2(5) . . ?
C77 N5 C87 112.4(7) . . ?
C77 N5 C22 113.5(7) . . ?
C87 N5 C22 112.3(7) . . ?

loop_
_geom_bond_atom_site_label_1
_geom_bond_atom_site_label_2
_geom_bond_distance
_geom_bond_site_symmetry_2
_geom_bond_publ_flag
Rh1 N1 2.052(6) . ?
Rh1 N2 2.058(6) . ?
Rh1 N3 2.063(6) . ?
Rh1 C21 2.064(7) . ?
Rh1 N4 2.069(5) . ?
C1 N1 1.434(9) . ?
C1 C20 1.446(10) . ?
C1 C2 1.450(10) . ?
C2 C3 1.361(10) . ?
C3 C4 1.452(10) . ?
C4 N1 1.411(9) . ?
C4 C5 1.427(9) . ?
C5 C6 1.415(9) . ?
C5 C31 1.527(10) . ?
C6 N2 1.419(9) . ?
C6 C7 1.484(10) . ?
C7 C8 1.364(10) . ?
C8 C9 1.488(9) . ?
C9 N2 1.403(8) . ?
C9 C10 1.411(10) . ?
C10 C11 1.429(10) . ?
C10 C61 1.554(10) . ?
C11 N3 1.415(8) . ?
C11 C12 1.456(10) . ?
C12 C13 1.366(10) . ?
C13 C14 1.451(9) . ?
C14 C15 1.416(9) . ?
C14 N3 1.421(9) . ?
C15 C16 1.420(10) . ?
C15 C51 1.555(10) . ?
C16 N4 1.401(8) . ?
C16 C17 1.455(9) . ?
C17 C18 1.356(10) . ?
C18 C19 1.451(10) . ?
C19 N4 1.403(8) . ?
C19 C20 1.414(10) . ?
C20 C41 1.525(9) . ?
C21 C22 1.547(10) . ?
C22 N5 1.491(9) . ?
C31 C32 1.399(11) . ?
C31 C36 1.405(11) . ?
C32 C33 1.420(12) . ?
C33 C34 1.415(16) . ?
C34 C35 1.357(17) . ?
C34 C37 1.572(14) . ?
C35 C36 1.412(14) . ?
C41 C42 1.390(10) . ?
C41 C46 1.430(10) . ?
C42 C43 1.395(11) . ?
C43 C44 1.405(12) . ?
C44 C45 1.388(11) . ?
C44 C47 1.560(11) . ?
C45 C46 1.404(10) . ?
C51 C56 1.383(11) . ?
C51 C52 1.400(11) . ?
C52 C53 1.424(13) . ?
C53 C54 1.377(15) . ?
C54 C55 1.395(15) . ?
C54 C57 1.563(13) . ?
C55 C56 1.425(12) . ?
C61 C62 1.382(11) . ?
C61 C66 1.395(11) . ?
C62 C63 1.421(12) . ?
C63 C64 1.383(14) . ?
C64 C65 1.391(15) . ?
C64 C67 1.560(12) . ?
C65 C66 1.388(13) . ?
C71 C76 1.406(14) . ?
C71 C72 1.417(15) . ?
C71 C77 1.547(13) . ?
C72 C73 1.41(2) . ?
C73 C74 1.39(3) . ?
C74 C75 1.34(2) . ?
C75 C76 1.422(18) . ?
C77 N5 1.466(11) . ?
C81 C86 1.375(14) . ?
C81 C82 1.376(14) . ?
C81 C87 1.537(13) . ?
C82 C83 1.415(17) . ?
C83 C84 1.42(2) . ?
C84 C85 1.39(2) . ?
C85 C86 1.383(17) . ?
C87 N5 1.488(10) . ?
